data_7051156
loop_
_publ_author_name
'Marek Necas'
'Mark R. St J. Foreman'
'Jarom\'ir Marek'
'J. Derek Woollins'
'Josef Novosad'

_publ_section_title
;
 New mixed-donor unsymmetrical P--N--P ligands and their palladium(II)
 complexes
;
_journal_issue 10
_journal_name_full 'New J. Chem.'
_journal_page_first 1256
_journal_page_last 1263
_journal_paper_doi 10.1039/b103501k
_journal_volume 25
_journal_year 2001
_chemical_formula_moiety iPr2P(Se)-NH-P(O)(OPh)2
_chemical_formula_sum 'C18 H25 N O3 P2 Se'
_chemical_formula_weight 444.29
_chemical_name_systematic
; 
? 
;
_space_group_IT_number 14
_symmetry_cell_setting monoclinic
_symmetry_space_group_name_Hall '-P 2ybc'
_symmetry_space_group_name_H-M 'P 1 21/c 1'
_atom_sites_solution_hydrogens geom
_atom_sites_solution_primary direct
_atom_sites_solution_secondary difmap
_audit_creation_method SHELXL-97
_cell_angle_alpha 90.00
_cell_angle_beta 98.59(3)
_cell_angle_gamma 90.00
_cell_formula_units_Z 8
_cell_length_a 18.491(4)
_cell_length_b 23.200(5)
_cell_length_c 9.642(2)
_cell_measurement_temperature 120(2)
_cell_volume 4089.9(15)
_computing_structure_refinement 'SHELXL-97 (Sheldrick, 1997)'
_computing_structure_solution 'SHELXS-97 (Sheldrick, 1990)'
_diffrn_ambient_temperature 120(2)
_diffrn_measured_fraction_theta_full 0.971
_diffrn_measured_fraction_theta_max 0.899
_diffrn_radiation_monochromator graphite
_diffrn_radiation_source 'fine-focus sealed tube'
_diffrn_radiation_type MoK\a
_diffrn_radiation_wavelength 0.71073
_diffrn_reflns_av_R_equivalents 0.0464
_diffrn_reflns_av_sigmaI/netI 0.0398
_diffrn_reflns_limit_h_max 22
_diffrn_reflns_limit_h_min -24
_diffrn_reflns_limit_k_max 29
_diffrn_reflns_limit_k_min -29
_diffrn_reflns_limit_l_max 12
_diffrn_reflns_limit_l_min -12
_diffrn_reflns_number 29324
_diffrn_reflns_theta_full 25.00
_diffrn_reflns_theta_max 28.66
_diffrn_reflns_theta_min 3.34
_exptl_absorpt_coefficient_mu 2.009
_exptl_absorpt_correction_T_max 0.5840
_exptl_absorpt_correction_T_min 0.5004
_exptl_crystal_density_diffrn 1.443
_exptl_crystal_density_method 'not measured'
_exptl_crystal_F_000 1824
_exptl_crystal_size_max 0.40
_exptl_crystal_size_mid 0.30
_exptl_crystal_size_min 0.30
_refine_diff_density_max 0.511
_refine_diff_density_min -0.644
_refine_diff_density_rms 0.081
_refine_ls_extinction_coef 0.0000(2)
_refine_ls_extinction_expression Fc^*^=kFc[1+0.001xFc^2^\l^3^/sin(2\q)]^-1/4^
_refine_ls_extinction_method SHELXL
_refine_ls_goodness_of_fit_ref 1.054
_refine_ls_hydrogen_treatment mixed
_refine_ls_matrix_type full
_refine_ls_number_parameters 652
_refine_ls_number_reflns 9677
_refine_ls_number_restraints 0
_refine_ls_restrained_S_all 1.054
_refine_ls_R_factor_all 0.0472
_refine_ls_R_factor_gt 0.0340
_refine_ls_shift/su_max 0.333
_refine_ls_shift/su_mean 0.021
_refine_ls_structure_factor_coef Fsqd
_refine_ls_weighting_details 'w=1/[\s^2^(Fo^2^)+(0.0535P)^2^+0.0000P] where P=(Fo^2^+2Fc^2^)/3'
_refine_ls_weighting_scheme calc
_refine_ls_wR_factor_gt 0.0857
_refine_ls_wR_factor_ref 0.0895
_reflns_number_gt 7729
_reflns_number_total 9677
_reflns_threshold_expression >2sigma(I)
_cod_data_source_file b103501k.txt
_cod_data_source_block 4.cif
_cod_depositor_comments
;
The following automatic conversions were performed:
'_symmetry_cell_setting' value 'Monoclinic' changed to 'monoclinic'
according to '/home/saulius/struct/CIF-dictionaries/cif_core.dic'
dictionary named 'cif_core.dic' version 2.4.1 from 2010-06-29.

Automatic conversion script
Id: cif_fix_enum 1527 2010-12-29 10:47:43Z saulius 

The following automatic conversions were performed:

'_refine_ls_weighting_scheme' value 'calc
w=1/[\s^2^(Fo^2^)+(0.0535P)^2^+0.0000P] where P=(Fo^2^+2Fc^2^)/3' was
changed to 'calc'. New tag '_refine_ls_weighting_details' was
created. The value of the new tag was set to
'w=1/[\s^2^(Fo^2^)+(0.0535P)^2^+0.0000P] where P=(Fo^2^+2Fc^2^)/3'.

Automatic conversion script
Id: cif_fix_values 3143 2015-03-26 13:38:13Z robertas 
;
_cod_original_sg_symbol_H-M P2(1)/c
_cod_database_code 7051156

loop_
_symmetry_equiv_pos_as_xyz
'x, y, z'
'-x, y+1/2, -z+1/2'
'-x, -y, -z'
'x, -y-1/2, z-1/2'

loop_
_atom_site_label
_atom_site_type_symbol
_atom_site_fract_x
_atom_site_fract_y
_atom_site_fract_z
_atom_site_U_iso_or_equiv
_atom_site_adp_type
_atom_site_occupancy
_atom_site_calc_flag
_atom_site_refinement_flags
_atom_site_disorder_assembly
_atom_site_disorder_group
Se1 Se 0.367428(11) 0.633083(9) 0.33652(2) 0.01890(7) Uani 1 d . . .
P2 P 0.41773(3) 0.67343(2) 0.18185(5) 0.01360(11) Uani 1 d . . .
P1 P 0.53768(3) 0.76091(2) 0.19562(5) 0.01299(11) Uani 1 d . . .
O2 O 0.61788(7) 0.75553(6) 0.27723(14) 0.0156(3) Uani 1 d . . .
C15 C 0.28541(13) 0.69216(12) 0.0094(3) 0.0256(5) Uani 1 d . . .
O3 O 0.53231(8) 0.75656(6) 0.04376(14) 0.0180(3) Uani 1 d . . .
C3 C 0.57955(14) 0.95421(10) 0.1148(3) 0.0336(6) Uani 1 d . . .
C6 C 0.60242(12) 0.88848(10) 0.3555(2) 0.0214(4) Uani 1 d . . .
C13 C 0.35667(11) 0.72189(9) 0.0707(2) 0.0176(4) Uani 1 d . . .
N1 N 0.48698(9) 0.71476(7) 0.26269(18) 0.0139(3) Uani 1 d . . .
C1 C 0.55481(11) 0.87110(8) 0.2406(2) 0.0171(4) Uani 1 d . . .
C7 C 0.65903(11) 0.70495(8) 0.2714(2) 0.0172(4) Uani 1 d . . .
O1 O 0.51499(7) 0.82041(6) 0.25316(15) 0.0171(3) Uani 1 d . . .
C8 C 0.66319(12) 0.66736(9) 0.3825(2) 0.0225(4) Uani 1 d . . .
C14 C 0.33876(14) 0.77422(10) 0.1542(3) 0.0251(5) Uani 1 d . . .
C17 C 0.51378(14) 0.58453(10) 0.1665(3) 0.0255(5) Uani 1 d . . .
C9 C 0.70597(14) 0.61837(10) 0.3809(3) 0.0305(5) Uani 1 d . . .
C11 C 0.73846(14) 0.64712(11) 0.1597(3) 0.0339(6) Uani 1 d . . .
C12 C 0.69577(12) 0.69598(10) 0.1595(3) 0.0244(5) Uani 1 d . . .
C4 C 0.62747(14) 0.97265(10) 0.2296(3) 0.0333(6) Uani 1 d . . .
C16 C 0.46396(12) 0.62523(9) 0.0738(2) 0.0193(4) Uani 1 d . . .
C10 C 0.74325(14) 0.60852(11) 0.2700(3) 0.0340(6) Uani 1 d . . .
C5 C 0.63836(13) 0.94025(10) 0.3496(3) 0.0290(5) Uani 1 d . . .
C2 C 0.54203(13) 0.90259(10) 0.1191(3) 0.0258(5) Uani 1 d . . .
Se2 Se 0.122621(13) 0.695490(10) 0.62284(3) 0.03241(8) Uani 1 d . . .
P3 P 0.00073(3) 0.57081(2) 0.65868(5) 0.01564(11) Uani 1 d . . .
P4 P 0.12128(3) 0.61855(2) 0.51155(6) 0.01829(12) Uani 1 d . . .
O6 O -0.04482(8) 0.51906(6) 0.64073(15) 0.0198(3) Uani 1 d . . .
O4 O -0.04074(8) 0.62910(6) 0.62461(15) 0.0195(3) Uani 1 d . . .
O5 O 0.03721(8) 0.58239(6) 0.81392(15) 0.0193(3) Uani 1 d . . .
C19 C -0.08171(12) 0.65695(9) 0.7162(2) 0.0215(4) Uani 1 d . . .
C33 C 0.14556(16) 0.66487(12) 0.2617(3) 0.0335(6) Uani 1 d . . .
C31 C 0.09284(12) 0.62592(9) 0.3233(2) 0.0220(5) Uani 1 d . . .
C30 C 0.14479(13) 0.56735(11) 0.9726(2) 0.0263(5) Uani 1 d . . .
N2 N 0.06299(9) 0.56851(7) 0.55696(19) 0.0179(4) Uani 1 d . . .
C34 C 0.21014(11) 0.58302(9) 0.5329(2) 0.0215(4) Uani 1 d . . .
C26 C 0.06627(13) 0.48634(9) 0.9062(2) 0.0238(5) Uani 1 d . . .
C29 C 0.19048(14) 0.53260(12) 1.0619(3) 0.0325(6) Uani 1 d . . .
C27 C 0.11240(13) 0.45233(10) 0.9972(3) 0.0275(5) Uani 1 d . . .
C21 C -0.19683(16) 0.68016(13) 0.7803(3) 0.0433(7) Uani 1 d . . .
C36 C 0.21000(14) 0.52616(11) 0.4563(3) 0.0263(5) Uani 1 d . . .
C28 C 0.17447(13) 0.47484(11) 1.0745(3) 0.0316(5) Uani 1 d . . .
C24 C -0.04663(14) 0.69258(10) 0.8188(3) 0.0275(5) Uani 1 d . . .
C25 C 0.08304(11) 0.54386(9) 0.8965(2) 0.0184(4) Uani 1 d . . .
C35 C 0.24211(17) 0.57607(14) 0.6863(3) 0.0375(6) Uani 1 d . . .
C32 C 0.01500(15) 0.64800(13) 0.2918(3) 0.0348(6) Uani 1 d . . .
C22 C -0.16316(17) 0.71591(11) 0.8832(3) 0.0439(7) Uani 1 d . . .
C23 C -0.08873(17) 0.72225(11) 0.9032(3) 0.0387(6) Uani 1 d . . .
C18 C 0.41253(15) 0.59244(11) -0.0357(3) 0.0298(5) Uani 1 d . . .
C20 C -0.15599(14) 0.65037(12) 0.6948(3) 0.0317(6) Uani 1 d . . .
H16 H 0.4914(13) 0.6517(10) 0.030(3) 0.025(6) Uiso 1 d . . .
H1N H 0.4912(12) 0.7146(9) 0.346(2) 0.011(5) Uiso 1 d . . .
H31 H 0.0963(11) 0.5884(9) 0.287(2) 0.011(5) Uiso 1 d . . .
H2 H 0.5064(13) 0.8915(10) 0.045(3) 0.026(6) Uiso 1 d . . .
H26 H 0.0254(13) 0.4705(10) 0.852(2) 0.020(6) Uiso 1 d . . .
H13 H 0.3840(11) 0.7333(9) -0.002(2) 0.009(5) Uiso 1 d . . .
H35C H 0.2133(14) 0.5500(11) 0.726(3) 0.031(7) Uiso 1 d . . .
H15C H 0.2587(14) 0.7165(11) -0.043(3) 0.024(6) Uiso 1 d . . .
H8 H 0.6381(13) 0.6735(10) 0.460(3) 0.025(6) Uiso 1 d . . .
H6 H 0.6091(13) 0.8673(10) 0.433(3) 0.027(7) Uiso 1 d . . .
H2N H 0.0565(14) 0.5398(11) 0.506(3) 0.033(7) Uiso 1 d . . .
H17C H 0.5424(15) 0.6065(12) 0.237(3) 0.039(8) Uiso 1 d . . .
H28 H 0.2068(13) 0.4501(10) 1.133(3) 0.025(6) Uiso 1 d . . .
H34 H 0.2376(15) 0.6104(12) 0.491(3) 0.040(7) Uiso 1 d . . .
H9 H 0.7068(12) 0.5892(10) 0.461(2) 0.021(6) Uiso 1 d . . .
H36C H 0.2575(15) 0.5103(11) 0.460(3) 0.035(7) Uiso 1 d . . .
H33C H 0.1307(15) 0.6678(13) 0.168(3) 0.043(8) Uiso 1 d . . .
H15B H 0.2594(14) 0.6819(11) 0.083(3) 0.029(7) Uiso 1 d . . .
H3 H 0.5695(17) 0.9710(14) 0.032(3) 0.055(9) Uiso 1 d . . .
H29 H 0.2332(14) 0.5472(11) 1.118(3) 0.034(7) Uiso 1 d . . .
H32C H -0.0221(15) 0.6223(12) 0.327(3) 0.041(8) Uiso 1 d . . .
H35B H 0.2409(15) 0.6090(13) 0.728(3) 0.038(8) Uiso 1 d . . .
H4 H 0.6490(14) 1.0057(12) 0.228(3) 0.033(7) Uiso 1 d . . .
H23 H -0.0644(14) 0.7464(12) 0.972(3) 0.034(7) Uiso 1 d . . .
H18C H 0.3797(15) 0.5692(12) 0.003(3) 0.040(8) Uiso 1 d . . .
H14C H 0.3133(13) 0.7636(11) 0.236(3) 0.032(7) Uiso 1 d . . .
H14B H 0.3071(15) 0.7997(11) 0.093(3) 0.037(7) Uiso 1 d . . .
H24 H 0.0013(15) 0.6948(11) 0.830(3) 0.033(7) Uiso 1 d . . .
H11 H 0.7643(15) 0.6396(11) 0.086(3) 0.038(8) Uiso 1 d . . .
H36B H 0.1812(14) 0.5017(11) 0.495(3) 0.033(7) Uiso 1 d . . .
H10 H 0.7736(17) 0.5754(13) 0.263(3) 0.057(9) Uiso 1 d . . .
H17B H 0.5415(14) 0.5633(11) 0.105(3) 0.036(7) Uiso 1 d . . .
H20 H -0.1742(15) 0.6290(11) 0.630(3) 0.035(8) Uiso 1 d . . .
H21 H -0.2519(17) 0.6734(13) 0.759(3) 0.053(9) Uiso 1 d . . .
H18B H 0.3859(15) 0.6177(13) -0.112(3) 0.043(8) Uiso 1 d . . .
H32B H 0.0130(16) 0.6830(14) 0.331(3) 0.050(9) Uiso 1 d . . .
H12 H 0.6941(14) 0.7229(12) 0.084(3) 0.040(7) Uiso 1 d . . .
H14A H 0.3806(17) 0.7956(12) 0.188(3) 0.048(9) Uiso 1 d . . .
H18A H 0.4395(17) 0.5673(13) -0.080(3) 0.054(9) Uiso 1 d . . .
H17A H 0.4875(15) 0.5571(12) 0.208(3) 0.041(8) Uiso 1 d . . .
H5 H 0.6716(14) 0.9538(11) 0.432(3) 0.034(7) Uiso 1 d . . .
H36A H 0.1907(14) 0.5288(11) 0.359(3) 0.036(7) Uiso 1 d . . .
H32A H 0.0043(17) 0.6488(13) 0.200(4) 0.050(9) Uiso 1 d . . .
H33B H 0.1925(17) 0.6490(12) 0.265(3) 0.044(8) Uiso 1 d . . .
H15A H 0.2945(16) 0.6607(13) -0.044(3) 0.045(8) Uiso 1 d . . .
H33A H 0.1485(15) 0.6982(13) 0.307(3) 0.039(8) Uiso 1 d . . .
H27 H 0.1017(15) 0.4124(13) 1.004(3) 0.048(8) Uiso 1 d . . .
H35A H 0.2912(17) 0.5654(12) 0.689(3) 0.044(8) Uiso 1 d . . .
H30 H 0.1542(14) 0.6017(12) 0.960(3) 0.036(8) Uiso 1 d . . .
H22 H -0.1973(18) 0.7354(14) 0.940(3) 0.065(10) Uiso 1 d . . .

loop_
_atom_site_aniso_label
_atom_site_aniso_U_11
_atom_site_aniso_U_22
_atom_site_aniso_U_33
_atom_site_aniso_U_23
_atom_site_aniso_U_13
_atom_site_aniso_U_12
Se1 0.02250(12) 0.01738(11) 0.01836(11) 0.00181(8) 0.00807(8) -0.00399(8)
P2 0.0166(2) 0.0124(2) 0.0123(2) -0.00129(18) 0.00351(19) -0.00221(19)
P1 0.0165(2) 0.0112(2) 0.0115(2) 0.00030(18) 0.00302(19) -0.00154(19)
O2 0.0164(7) 0.0130(7) 0.0169(7) -0.0019(5) 0.0006(6) -0.0006(5)
C15 0.0195(11) 0.0354(14) 0.0210(12) 0.0002(11) -0.0001(9) -0.0012(10)
O3 0.0241(7) 0.0188(7) 0.0117(7) 0.0017(5) 0.0044(6) -0.0018(6)
C3 0.0393(14) 0.0203(12) 0.0443(16) 0.0156(11) 0.0166(12) 0.0053(11)
C6 0.0203(10) 0.0217(11) 0.0229(11) -0.0038(9) 0.0054(9) -0.0009(9)
C13 0.0181(10) 0.0199(10) 0.0155(10) 0.0021(8) 0.0044(8) 0.0002(8)
N1 0.0199(9) 0.0129(8) 0.0091(8) -0.0012(6) 0.0030(7) -0.0041(6)
C1 0.0173(10) 0.0108(9) 0.0243(11) -0.0003(8) 0.0069(8) 0.0006(7)
C7 0.0162(9) 0.0140(9) 0.0211(10) -0.0046(8) 0.0021(8) -0.0020(7)
O1 0.0198(7) 0.0106(6) 0.0218(8) -0.0013(5) 0.0059(6) -0.0019(5)
C8 0.0230(11) 0.0232(11) 0.0207(11) 0.0017(9) 0.0013(9) 0.0001(9)
C14 0.0233(11) 0.0226(11) 0.0290(12) 0.0003(10) 0.0022(10) 0.0073(10)
C17 0.0302(12) 0.0174(11) 0.0306(13) -0.0025(10) 0.0097(11) 0.0024(10)
C9 0.0313(13) 0.0239(12) 0.0334(13) 0.0061(10) -0.0044(11) 0.0022(10)
C11 0.0327(13) 0.0334(13) 0.0378(15) -0.0046(11) 0.0126(12) 0.0097(11)
C12 0.0262(11) 0.0229(11) 0.0251(12) 0.0004(9) 0.0074(9) 0.0014(9)
C4 0.0335(13) 0.0145(11) 0.0558(17) -0.0026(11) 0.0196(12) -0.0062(10)
C16 0.0231(10) 0.0165(10) 0.0196(10) -0.0049(8) 0.0074(9) -0.0037(8)
C10 0.0322(13) 0.0218(12) 0.0465(16) -0.0026(11) 0.0010(12) 0.0103(10)
C5 0.0261(12) 0.0247(12) 0.0377(14) -0.0122(10) 0.0099(11) -0.0074(9)
C2 0.0312(12) 0.0194(11) 0.0268(12) 0.0037(9) 0.0043(10) 0.0023(9)
Se2 0.03450(14) 0.01871(13) 0.04847(17) -0.01759(10) 0.02083(12) -0.01203(10)
P3 0.0175(3) 0.0132(2) 0.0168(3) -0.00318(19) 0.0045(2) -0.00259(19)
P4 0.0200(3) 0.0126(2) 0.0240(3) -0.0043(2) 0.0088(2) -0.0043(2)
O6 0.0221(7) 0.0200(7) 0.0185(7) -0.0049(6) 0.0071(6) -0.0071(6)
O4 0.0219(7) 0.0175(7) 0.0201(8) -0.0006(6) 0.0061(6) 0.0025(6)
O5 0.0242(8) 0.0157(7) 0.0177(7) -0.0032(6) 0.0024(6) 0.0014(6)
C19 0.0256(11) 0.0138(10) 0.0275(11) 0.0033(9) 0.0118(9) 0.0055(8)
C33 0.0409(16) 0.0279(14) 0.0335(15) 0.0127(12) 0.0113(13) -0.0028(12)
C31 0.0274(11) 0.0151(10) 0.0249(11) 0.0027(9) 0.0086(9) 0.0010(9)
C30 0.0316(13) 0.0268(13) 0.0200(11) 0.0013(9) 0.0020(9) -0.0067(10)
N2 0.0197(9) 0.0126(8) 0.0228(9) -0.0063(7) 0.0079(7) -0.0055(7)
C34 0.0178(10) 0.0227(11) 0.0251(11) -0.0022(9) 0.0068(9) -0.0041(9)
C26 0.0252(11) 0.0190(11) 0.0269(12) -0.0005(9) 0.0029(9) -0.0009(9)
C29 0.0262(12) 0.0452(15) 0.0249(12) 0.0043(11) -0.0005(10) -0.0052(11)
C27 0.0331(13) 0.0230(12) 0.0272(12) 0.0043(9) 0.0070(10) 0.0027(10)
C21 0.0297(14) 0.0416(16) 0.064(2) 0.0171(14) 0.0232(14) 0.0172(12)
C36 0.0243(12) 0.0275(12) 0.0267(13) -0.0045(10) 0.0023(10) 0.0090(10)
C28 0.0283(12) 0.0406(14) 0.0261(12) 0.0089(11) 0.0050(10) 0.0074(11)
C24 0.0319(13) 0.0199(11) 0.0335(13) -0.0029(9) 0.0141(11) -0.0004(10)
C25 0.0218(10) 0.0200(10) 0.0142(9) -0.0020(8) 0.0060(8) 0.0016(8)
C35 0.0358(15) 0.0457(17) 0.0285(14) -0.0107(13) -0.0037(12) 0.0029(13)
C32 0.0336(14) 0.0314(14) 0.0391(16) 0.0037(12) 0.0042(12) 0.0087(11)
C22 0.0541(17) 0.0282(14) 0.0580(19) 0.0086(13) 0.0365(16) 0.0176(13)
C23 0.0583(18) 0.0206(12) 0.0430(16) -0.0037(11) 0.0269(14) 0.0043(12)
C18 0.0363(14) 0.0264(12) 0.0269(13) -0.0123(11) 0.0050(11) -0.0029(11)
C20 0.0244(12) 0.0317(13) 0.0396(15) 0.0073(12) 0.0067(11) 0.0056(10)

loop_
_atom_type_symbol
_atom_type_description
_atom_type_scat_dispersion_real
_atom_type_scat_dispersion_imag
_atom_type_scat_source
C C 0.0033 0.0016 'International Tables Vol C Tables 4.2.6.8 and 6.1.1.4'
H H 0.0000 0.0000 'International Tables Vol C Tables 4.2.6.8 and 6.1.1.4'
N N 0.0061 0.0033 'International Tables Vol C Tables 4.2.6.8 and 6.1.1.4'
O O 0.0106 0.0060 'International Tables Vol C Tables 4.2.6.8 and 6.1.1.4'
P P 0.1023 0.0942 'International Tables Vol C Tables 4.2.6.8 and 6.1.1.4'
Se Se -0.0929 2.2259 'International Tables Vol C Tables 4.2.6.8 and 6.1.1.4'

loop_
_geom_angle_atom_site_label_1
_geom_angle_atom_site_label_2
_geom_angle_atom_site_label_3
_geom_angle
_geom_angle_site_symmetry_1
_geom_angle_site_symmetry_3
_geom_angle_publ_flag
N1 P2 C13 106.30(9) . . ?
N1 P2 C16 102.89(9) . . ?
C13 P2 C16 110.12(10) . . ?
N1 P2 Se1 108.13(6) . . ?
C13 P2 Se1 113.10(7) . . ?
C16 P2 Se1 115.37(7) . . ?
O3 P1 O1 115.79(8) . . ?
O3 P1 O2 114.47(8) . . ?
O1 P1 O2 100.06(8) . . ?
O3 P1 N1 113.51(9) . . ?
O1 P1 N1 103.84(8) . . ?
O2 P1 N1 107.80(8) . . ?
C7 O2 P1 121.40(12) . . ?
C4 C3 C2 120.6(2) . . ?
C1 C6 C5 118.6(2) . . ?
C14 C13 C15 108.80(19) . . ?
C14 C13 P2 110.26(15) . . ?
C15 C13 P2 111.83(16) . . ?
P1 N1 P2 129.29(11) . . ?
C6 C1 C2 122.9(2) . . ?
C6 C1 O1 117.36(19) . . ?
C2 C1 O1 119.68(19) . . ?
C12 C7 C8 122.6(2) . . ?
C12 C7 O2 119.52(19) . . ?
C8 C7 O2 117.79(18) . . ?
C1 O1 P1 122.41(12) . . ?
C7 C8 C9 118.5(2) . . ?
C10 C9 C8 119.9(2) . . ?
C12 C11 C10 120.2(2) . . ?
C7 C12 C11 118.2(2) . . ?
C5 C4 C3 120.2(2) . . ?
C17 C16 C18 111.17(19) . . ?
C17 C16 P2 109.91(15) . . ?
C18 C16 P2 113.99(16) . . ?
C9 C10 C11 120.6(2) . . ?
C4 C5 C6 120.1(2) . . ?
C1 C2 C3 117.5(2) . . ?
O6 P3 O4 115.42(9) . . ?
O6 P3 O5 114.28(8) . . ?
O4 P3 O5 100.34(8) . . ?
O6 P3 N2 110.49(9) . . ?
O4 P3 N2 105.75(9) . . ?
O5 P3 N2 109.85(9) . . ?
N2 P4 C31 102.89(10) . . ?
N2 P4 C34 105.06(10) . . ?
C31 P4 C34 106.04(11) . . ?
N2 P4 Se2 114.56(7) . . ?
C31 P4 Se2 114.39(7) . . ?
C34 P4 Se2 112.87(8) . . ?
C19 O4 P3 123.99(13) . . ?
C25 O5 P3 124.88(12) . . ?
C20 C19 C24 122.1(2) . . ?
C20 C19 O4 118.6(2) . . ?
C24 C19 O4 119.23(19) . . ?
C33 C31 C32 111.6(2) . . ?
C33 C31 P4 109.87(18) . . ?
C32 C31 P4 110.84(18) . . ?
C29 C30 C25 119.1(2) . . ?
P3 N2 P4 132.37(11) . . ?
C36 C34 C35 110.8(2) . . ?
C36 C34 P4 113.81(16) . . ?
C35 C34 P4 111.83(17) . . ?
C25 C26 C27 118.3(2) . . ?
C30 C29 C28 120.3(2) . . ?
C28 C27 C26 121.0(2) . . ?
C22 C21 C20 120.3(3) . . ?
C27 C28 C29 119.5(2) . . ?
C19 C24 C23 118.3(2) . . ?
C30 C25 C26 121.7(2) . . ?
C30 C25 O5 115.84(19) . . ?
C26 C25 O5 122.39(19) . . ?
C23 C22 C21 120.4(2) . . ?
C22 C23 C24 120.2(3) . . ?
C19 C20 C21 118.7(3) . . ?

loop_
_geom_bond_atom_site_label_1
_geom_bond_atom_site_label_2
_geom_bond_distance
_geom_bond_site_symmetry_2
_geom_bond_publ_flag
Se1 P2 2.0929(7) . ?
P2 N1 1.6936(17) . ?
P2 C13 1.824(2) . ?
P2 C16 1.826(2) . ?
P1 O3 1.4563(14) . ?
P1 O1 1.5680(14) . ?
P1 O2 1.5765(15) . ?
P1 N1 1.6202(17) . ?
O2 C7 1.404(2) . ?
C15 C13 1.526(3) . ?
C3 C4 1.378(4) . ?
C3 C2 1.388(3) . ?
C6 C1 1.369(3) . ?
C6 C5 1.378(3) . ?
C13 C14 1.520(3) . ?
C1 C2 1.371(3) . ?
C1 O1 1.402(2) . ?
C7 C12 1.374(3) . ?
C7 C8 1.375(3) . ?
C8 C9 1.386(3) . ?
C17 C16 1.514(3) . ?
C9 C10 1.375(4) . ?
C11 C12 1.381(3) . ?
C11 C10 1.383(4) . ?
C4 C5 1.369(4) . ?
C16 C18 1.516(3) . ?
Se2 P4 2.0810(7) . ?
P3 O6 1.4620(14) . ?
P3 O4 1.5651(15) . ?
P3 O5 1.5704(15) . ?
P3 N2 1.6210(18) . ?
P4 N2 1.6858(18) . ?
P4 C31 1.821(2) . ?
P4 C34 1.822(2) . ?
O4 C19 1.404(2) . ?
O5 C25 1.396(2) . ?
C19 C20 1.367(3) . ?
C19 C24 1.375(3) . ?
C33 C31 1.514(3) . ?
C31 C32 1.515(3) . ?
C30 C29 1.374(3) . ?
C30 C25 1.375(3) . ?
C34 C36 1.512(3) . ?
C34 C35 1.517(3) . ?
C26 C25 1.376(3) . ?
C26 C27 1.378(3) . ?
C29 C28 1.382(4) . ?
C27 C28 1.375(3) . ?
C21 C22 1.370(5) . ?
C21 C20 1.383(4) . ?
C24 C23 1.390(3) . ?
C22 C23 1.369(4) . ?

loop_
_cod_related_entry_id
_cod_related_entry_database
_cod_related_entry_code
1 ChemSpider 30652864
